data_4114906
loop_
_publ_author_name
'Irena Saltsman'
'Atif Mahammed'
'Israel Goldberg'
'Elena Tkachenko'
'Mark Botoshansky'
'Zeev Gross'

_publ_section_title
;
 Selective Substitution of Corroles: Nitration, Hydroformylation, and
 Chlorosulfonation
;
_journal_name_full 'Journal of the American Chemical Society'
_journal_page_first 7411
_journal_page_last 7420
_journal_paper_doi 10.1021/ja025851g
_journal_volume 124
_journal_year 2002
_chemical_formula_sum 'C49 H24 Cl2 F15 Ga N8 O6'
_chemical_formula_weight 1246.38
_chemical_name_common Ga-(NO2)3-corrole
_chemical_name_systematic
; 
 ? 
;
_space_group_IT_number 14
_symmetry_cell_setting monoclinic
_symmetry_space_group_name_Hall '-P 2ybc'
_symmetry_space_group_name_H-M 'P 1 21/c 1'
_atom_sites_solution_hydrogens geom
_atom_sites_solution_primary direct
_atom_sites_solution_secondary difmap
_audit_creation_method SHELXL-97
_cell_angle_alpha 90.00
_cell_angle_beta 104.5640(12)
_cell_angle_gamma 90.00
_cell_formula_units_Z 4
_cell_length_a 11.3990(3)
_cell_length_b 19.0230(4)
_cell_length_c 22.7610(6)
_cell_measurement_reflns_used 6276
_cell_measurement_temperature 110(2)
_cell_measurement_theta_max 27.86
_cell_measurement_theta_min 2.33
_cell_volume 4777.0(2)
_computing_cell_refinement Denzo
_computing_data_collection 'Collect, Nonius B.V.'
_computing_data_reduction Denzo
_computing_structure_refinement 'SHELXL-97 (Sheldrick, 1997)'
_computing_structure_solution 'SHELXS-86 (Sheldrick, 1990)'
_diffrn_ambient_temperature 110(2)
_diffrn_measured_fraction_theta_full 0.924
_diffrn_measured_fraction_theta_max 0.924
_diffrn_measurement_device_type 'Nonius KappaCCD'
_diffrn_measurement_method '0.8 deg. Phi scans'
_diffrn_radiation_monochromator graphite
_diffrn_radiation_source 'fine-focus sealed tube'
_diffrn_radiation_type MoK\a
_diffrn_radiation_wavelength 0.71070
_diffrn_reflns_av_R_equivalents 0.0000
_diffrn_reflns_av_sigmaI/netI 0.0729
_diffrn_reflns_limit_h_max 12
_diffrn_reflns_limit_h_min 0
_diffrn_reflns_limit_k_max 25
_diffrn_reflns_limit_k_min 0
_diffrn_reflns_limit_l_max 28
_diffrn_reflns_limit_l_min -29
_diffrn_reflns_number 10262
_diffrn_reflns_theta_full 27.86
_diffrn_reflns_theta_max 27.86
_diffrn_reflns_theta_min 2.33
_exptl_absorpt_coefficient_mu 0.809
_exptl_absorpt_correction_T_max 0.8234
_exptl_absorpt_correction_T_min 0.7934
_exptl_absorpt_correction_type multi-scan
_exptl_crystal_colour 'deep blue'
_exptl_crystal_density_diffrn 1.733
_exptl_crystal_description chunks
_exptl_crystal_F_000 2488
_exptl_crystal_size_max 0.30
_exptl_crystal_size_mid 0.30
_exptl_crystal_size_min 0.25
_refine_diff_density_max 1.019
_refine_diff_density_min -0.695
_refine_diff_density_rms 0.121
_refine_ls_extinction_method none
_refine_ls_goodness_of_fit_ref 0.994
_refine_ls_hydrogen_treatment constr
_refine_ls_matrix_type full
_refine_ls_number_parameters 799
_refine_ls_number_reflns 10262
_refine_ls_number_restraints 0
_refine_ls_restrained_S_all 0.994
_refine_ls_R_factor_all 0.1601
_refine_ls_R_factor_gt 0.1014
_refine_ls_shift/su_max 0.433
_refine_ls_shift/su_mean 0.051
_refine_ls_structure_factor_coef Fsqd
_refine_ls_weighting_details 'calc w=1/[\s^2^(Fo^2^)+(0.1625P)^2^+21.3806P] where P=(Fo^2^+2Fc^2^)/3'
_refine_ls_weighting_scheme calc
_refine_ls_wR_factor_gt 0.2706
_refine_ls_wR_factor_ref 0.3120
_reflns_number_gt 6276
_reflns_number_total 10262
_reflns_threshold_expression >2sigma(I)
_cod_data_source_file ja025851g_s1_3.cif
_cod_data_source_block Compound-8
_cod_database_code 4114906

loop_
_symmetry_equiv_pos_as_xyz
'x, y, z'
'-x, y+1/2, -z+1/2'
'-x, -y, -z'
'x, -y-1/2, z-1/2'

loop_
_atom_site_label
_atom_site_type_symbol
_atom_site_fract_x
_atom_site_fract_y
_atom_site_fract_z
_atom_site_U_iso_or_equiv
_atom_site_adp_type
_atom_site_occupancy
_atom_site_symmetry_multiplicity
_atom_site_calc_flag
_atom_site_refinement_flags
Ga Ga 0.08041(6) 0.06792(4) -0.16632(3) 0.0397(3) Uani 1 1 d .
F1 F -0.4133(6) 0.0720(4) -0.2137(4) 0.136(3) Uani 1 1 d .
F2 F -0.6367(6) 0.0155(6) -0.2397(4) 0.160(4) Uani 1 1 d .
F3 F -0.6601(7) -0.1273(7) -0.2447(5) 0.206(6) Uani 1 1 d .
F4 F -0.4706(9) -0.2059(5) -0.2258(7) 0.255(9) Uani 1 1 d .
F5 F -0.2475(6) -0.1499(3) -0.2094(4) 0.110(2) Uani 1 1 d .
F6 F 0.1802(6) -0.0227(3) -0.3743(2) 0.0882(18) Uani 1 1 d .
F7 F 0.1864(6) -0.0099(3) -0.4909(2) 0.0886(18) Uani 1 1 d .
F8 F 0.0880(5) 0.1047(3) -0.55606(19) 0.0695(13) Uani 1 1 d .
F9 F -0.0188(5) 0.2055(2) -0.5035(2) 0.0682(13) Uani 1 1 d .
F10 F -0.0302(5) 0.1908(2) -0.3874(2) 0.0686(13) Uani 1 1 d .
F11 F 0.3255(5) 0.3250(3) -0.1511(3) 0.093(2) Uani 1 1 d .
F12 F 0.5272(6) 0.4038(3) -0.1226(3) 0.0916(19) Uani 1 1 d .
F13 F 0.7389(5) 0.3470(3) -0.0590(3) 0.0841(17) Uani 1 1 d .
F14 F 0.7470(6) 0.2106(3) -0.0276(5) 0.155(4) Uani 1 1 d .
F15 F 0.5442(6) 0.1307(3) -0.0593(5) 0.131(3) Uani 1 1 d .
C1 C -0.0104(6) 0.0783(4) -0.0612(3) 0.0443(16) Uani 1 1 d .
C2 C -0.1034(7) 0.0601(4) -0.0334(3) 0.0464(16) Uani 1 1 d .
H2 H -0.1080 0.0714 0.0066 0.056 Uiso 1 1 calc R
C3 C -0.1875(7) 0.0220(4) -0.0769(4) 0.0493(17) Uani 1 1 d .
C4 C -0.1471(6) 0.0187(3) -0.1317(3) 0.0421(15) Uani 1 1 d .
C5 C -0.1991(6) -0.0063(4) -0.1926(3) 0.0425(15) Uani 1 1 d .
C6 C -0.1459(6) 0.0043(3) -0.2406(3) 0.0392(14) Uani 1 1 d .
C7 C -0.1994(6) -0.0130(4) -0.3044(3) 0.0440(16) Uani 1 1 d .
H7 H -0.2741 -0.0368 -0.3198 0.053 Uiso 1 1 calc R
C8 C -0.1251(6) 0.0105(4) -0.3371(3) 0.0439(16) Uani 1 1 d .
H8 H -0.1384 0.0062 -0.3798 0.053 Uiso 1 1 calc R
C9 C -0.0216(6) 0.0434(3) -0.2967(3) 0.0419(15) Uani 1 1 d .
C10 C 0.0748(8) 0.0788(4) -0.3112(3) 0.0500(18) Uani 1 1 d .
C11 C 0.1677(9) 0.1143(4) -0.2705(3) 0.060(2) Uani 1 1 d .
C12 C 0.2643(10) 0.1545(5) -0.2839(4) 0.082(3) Uani 1 1 d .
H12 H 0.2781 0.1611 -0.3230 0.098 Uiso 1 1 calc R
C13 C 0.3311(10) 0.1807(5) -0.2323(4) 0.079(3) Uani 1 1 d .
H13 H 0.4010 0.2093 -0.2284 0.095 Uiso 1 1 calc R
C14 C 0.2813(8) 0.1594(4) -0.1833(4) 0.062(2) Uani 1 1 d .
C15 C 0.3180(7) 0.1804(4) -0.1232(3) 0.0510(18) Uani 1 1 d .
C16 C 0.2520(6) 0.1653(4) -0.0786(3) 0.0437(15) Uani 1 1 d .
C17 C 0.2568(6) 0.1910(3) -0.0199(3) 0.0447(16) Uani 1 1 d .
C18 C 0.1630(7) 0.1625(4) 0.0000(3) 0.0471(16) Uani 1 1 d .
C19 C 0.0989(6) 0.1177(3) -0.0469(3) 0.0411(15) Uani 1 1 d .
N21 N -0.0394(5) 0.0524(3) -0.1195(3) 0.0413(13) Uani 1 1 d .
N22 N -0.0361(5) 0.0370(3) -0.2380(2) 0.0401(12) Uani 1 1 d .
N23 N 0.1805(6) 0.1168(3) -0.2086(3) 0.0547(16) Uani 1 1 d .
N24 N 0.1560(5) 0.1202(3) -0.0924(2) 0.0406(12) Uani 1 1 d .
C25 C -0.3206(6) -0.0388(4) -0.2086(3) 0.0490(17) Uani 1 1 d .
C26 C -0.4245(8) 0.0018(6) -0.2190(4) 0.072(3) Uani 1 1 d .
C27 C -0.5393(8) -0.0259(9) -0.2307(5) 0.092(4) Uani 1 1 d .
C28 C -0.5484(10) -0.0956(10) -0.2335(6) 0.115(6) Uani 1 1 d .
C29 C -0.4530(12) -0.1388(7) -0.2228(7) 0.135(7) Uani 1 1 d .
C30 C -0.3406(8) -0.1072(5) -0.2142(5) 0.081(3) Uani 1 1 d .
C31 C 0.0764(7) 0.0835(3) -0.3765(3) 0.0449(16) Uani 1 1 d .
C32 C 0.1300(8) 0.0342(4) -0.4054(4) 0.058(2) Uani 1 1 d .
C33 C 0.1333(8) 0.0409(4) -0.4649(3) 0.0547(19) Uani 1 1 d .
C34 C 0.0836(7) 0.0982(4) -0.4975(3) 0.0506(18) Uani 1 1 d .
C35 C 0.0295(7) 0.1483(4) -0.4715(3) 0.0489(17) Uani 1 1 d .
C36 C 0.0244(7) 0.1412(4) -0.4117(3) 0.0472(17) Uani 1 1 d .
C37 C 0.4287(8) 0.2249(4) -0.1054(3) 0.0537(19) Uani 1 1 d .
C38 C 0.4298(8) 0.2955(4) -0.1209(3) 0.056(2) Uani 1 1 d .
C39 C 0.5309(9) 0.3357(4) -0.1062(4) 0.059(2) Uani 1 1 d .
C40 C 0.6376(8) 0.3079(4) -0.0745(4) 0.065(2) Uani 1 1 d .
C41 C 0.6419(8) 0.2371(5) -0.0584(6) 0.083(3) Uani 1 1 d .
C42 C 0.5381(9) 0.1985(4) -0.0750(6) 0.079(3) Uani 1 1 d .
N43 N 0.1763(5) -0.0238(3) -0.1437(2) 0.0387(12) Uani 1 1 d .
C44 C 0.2972(6) -0.0226(4) -0.1189(3) 0.0443(16) Uani 1 1 d .
H44 H 0.3386 0.0212 -0.1144 0.053 Uiso 1 1 calc R
C45 C 0.3620(7) -0.0831(4) -0.1001(4) 0.0554(19) Uani 1 1 d .
H45 H 0.4473 -0.0811 -0.0840 0.066 Uiso 1 1 calc R
C46 C 0.3018(8) -0.1470(5) -0.1048(5) 0.074(3) Uani 1 1 d .
H46 H 0.3450 -0.1892 -0.0915 0.089 Uiso 1 1 calc R
C47 C 0.1772(7) -0.1482(4) -0.1293(5) 0.066(2) Uani 1 1 d .
H47 H 0.1334 -0.1911 -0.1329 0.080 Uiso 1 1 calc R
C48 C 0.1188(7) -0.0858(4) -0.1483(4) 0.057(2) Uani 1 1 d .
H48 H 0.0337 -0.0867 -0.1655 0.068 Uiso 1 1 calc R
N49 N -0.2884(6) -0.0100(4) -0.0617(3) 0.0612(18) Uani 1 1 d .
O50 O -0.3348(6) -0.0619(4) -0.0900(3) 0.0715(17) Uani 1 1 d .
O51 O -0.3117(7) 0.0026(4) -0.0130(3) 0.089(2) Uani 1 1 d .
N52 N 0.3437(6) 0.2419(3) 0.0127(3) 0.0560(16) Uani 1 1 d .
O53 O 0.3312(8) 0.3044(4) -0.0009(4) 0.103(3) Uani 1 1 d .
O54 O 0.4358(6) 0.2234(4) 0.0462(5) 0.116(3) Uani 1 1 d .
N55 N 0.1401(7) 0.1779(4) 0.0578(3) 0.0654(18) Uani 1 1 d .
O56 O 0.0595(6) 0.1423(4) 0.0725(3) 0.0812(19) Uani 1 1 d .
O57 O 0.1957(6) 0.2262(4) 0.0883(3) 0.0827(19) Uani 1 1 d .
C58 C 0.568(2) 0.1337(12) 0.6038(12) 0.150(11) Uani 0.65 1 d P
Cl59 Cl 0.4906(4) 0.0767(2) 0.6304(2) 0.0932(13) Uani 0.65 1 d P
Cl60 Cl 0.6777(5) 0.1681(2) 0.6809(3) 0.1079(15) Uani 0.65 1 d P
Cl61 Cl 0.6830(11) 0.1466(5) 0.5802(6) 0.084(3) Uani 0.35 1 d P
Cl62 Cl 0.6518(13) 0.1176(7) 0.5582(4) 0.091(4) Uani 0.35 1 d P
C63 C 0.5559(10) 0.0325(6) 0.5336(5) 0.085(3) Uani 1 1 d .
C64 C -0.0162(15) 0.3112(8) 0.3131(6) 0.124(5) Uani 1 1 d .
C65 C 0.0401(8) 0.2110(6) 0.2644(6) 0.081(4) Uani 1 1 d .
C66 C -0.1728(11) 0.2963(5) 0.2383(5) 0.079(3) Uani 1 1 d .
C67 C -0.1085(15) 0.2841(10) 0.3341(10) 0.145(8) Uani 1 1 d .
C68 C -0.088(4) 0.2489(17) 0.3629(8) 0.149(19) Uani 0.50 1 d P
C69 C -0.0970(16) 0.1401(15) 0.3155(8) 0.078(6) Uani 0.50 1 d P
C70 C 0.021(3) 0.210(3) 0.3026(14) 0.21(3) Uani 0.50 1 d P

loop_
_atom_site_aniso_label
_atom_site_aniso_U_11
_atom_site_aniso_U_22
_atom_site_aniso_U_33
_atom_site_aniso_U_23
_atom_site_aniso_U_13
_atom_site_aniso_U_12
Ga 0.0381(4) 0.0442(4) 0.0373(4) -0.0017(3) 0.0105(3) -0.0031(3)
F1 0.078(4) 0.111(6) 0.240(10) 0.100(6) 0.082(5) 0.045(4)
F2 0.049(4) 0.300(13) 0.134(6) 0.081(7) 0.028(4) 0.048(5)
F3 0.086(5) 0.366(15) 0.193(9) -0.198(10) 0.085(5) -0.129(7)
F4 0.169(8) 0.153(8) 0.53(2) -0.223(12) 0.255(13) -0.115(7)
F5 0.092(4) 0.060(3) 0.192(8) -0.042(4) 0.066(5) -0.012(3)
F6 0.139(5) 0.063(3) 0.060(3) 0.011(2) 0.021(3) 0.045(3)
F7 0.137(5) 0.073(3) 0.062(3) -0.014(3) 0.037(3) 0.036(3)
F8 0.094(4) 0.077(3) 0.040(2) -0.003(2) 0.023(2) -0.002(3)
F9 0.090(3) 0.055(3) 0.061(3) 0.015(2) 0.021(2) 0.012(2)
F10 0.094(4) 0.050(3) 0.075(3) 0.000(2) 0.045(3) 0.019(2)
F11 0.093(4) 0.063(3) 0.094(4) 0.033(3) -0.034(3) -0.026(3)
F12 0.120(5) 0.046(3) 0.089(4) 0.020(3) -0.010(3) -0.038(3)
F13 0.074(3) 0.058(3) 0.120(5) -0.002(3) 0.022(3) -0.035(3)
F14 0.064(4) 0.066(4) 0.313(13) 0.052(6) 0.008(5) -0.009(3)
F15 0.080(4) 0.042(3) 0.263(10) 0.042(4) 0.030(5) -0.008(3)
C1 0.044(4) 0.043(4) 0.046(4) -0.003(3) 0.012(3) 0.002(3)
C2 0.051(4) 0.043(4) 0.050(4) -0.005(3) 0.022(3) 0.001(3)
C3 0.045(4) 0.049(4) 0.059(4) -0.008(3) 0.024(3) 0.005(3)
C4 0.041(4) 0.035(3) 0.051(4) -0.002(3) 0.014(3) 0.002(3)
C5 0.033(3) 0.044(4) 0.053(4) -0.002(3) 0.015(3) 0.005(3)
C6 0.038(3) 0.036(3) 0.042(4) -0.004(3) 0.007(3) 0.004(3)
C7 0.041(4) 0.043(4) 0.048(4) -0.008(3) 0.011(3) 0.007(3)
C8 0.049(4) 0.041(4) 0.039(3) -0.005(3) 0.005(3) 0.005(3)
C9 0.054(4) 0.035(3) 0.037(3) -0.004(3) 0.014(3) -0.001(3)
C10 0.072(5) 0.040(4) 0.040(4) -0.003(3) 0.019(3) -0.007(3)
C11 0.094(6) 0.054(5) 0.039(4) -0.008(3) 0.029(4) -0.031(4)
C12 0.126(8) 0.078(6) 0.052(5) -0.023(4) 0.044(5) -0.059(6)
C13 0.108(8) 0.080(6) 0.059(5) -0.014(5) 0.038(5) -0.060(6)
C14 0.082(6) 0.059(5) 0.051(4) -0.009(4) 0.029(4) -0.031(4)
C15 0.063(5) 0.040(4) 0.052(4) -0.005(3) 0.018(4) -0.020(3)
C16 0.052(4) 0.038(4) 0.038(3) -0.001(3) 0.006(3) -0.004(3)
C17 0.052(4) 0.034(3) 0.045(4) -0.002(3) 0.006(3) -0.002(3)
C18 0.056(4) 0.044(4) 0.042(4) -0.007(3) 0.014(3) 0.002(3)
C19 0.048(4) 0.032(3) 0.043(4) -0.002(3) 0.011(3) 0.003(3)
N21 0.040(3) 0.038(3) 0.046(3) -0.003(2) 0.013(2) 0.001(2)
N22 0.047(3) 0.035(3) 0.038(3) 0.000(2) 0.009(2) -0.004(2)
N23 0.076(4) 0.048(4) 0.043(3) -0.006(3) 0.021(3) -0.021(3)
N24 0.050(3) 0.038(3) 0.036(3) -0.003(2) 0.014(2) -0.007(2)
C25 0.040(4) 0.067(5) 0.043(4) -0.013(3) 0.016(3) 0.000(3)
C26 0.045(5) 0.105(8) 0.072(6) 0.023(5) 0.023(4) 0.012(5)
C27 0.042(5) 0.179(13) 0.056(6) 0.013(7) 0.014(4) 0.014(7)
C28 0.050(6) 0.213(16) 0.094(8) -0.100(10) 0.039(6) -0.035(8)
C29 0.106(9) 0.122(10) 0.218(15) -0.136(11) 0.118(10) -0.075(8)
C30 0.058(5) 0.069(6) 0.131(9) -0.052(6) 0.052(6) -0.008(5)
C31 0.061(5) 0.035(4) 0.042(4) -0.007(3) 0.019(3) -0.005(3)
C32 0.077(5) 0.042(4) 0.052(4) 0.005(3) 0.012(4) 0.014(4)
C33 0.070(5) 0.049(4) 0.049(4) -0.014(4) 0.023(4) 0.010(4)
C34 0.061(5) 0.057(5) 0.034(3) 0.000(3) 0.014(3) -0.009(4)
C35 0.056(4) 0.041(4) 0.049(4) 0.004(3) 0.014(3) 0.002(3)
C36 0.061(5) 0.038(4) 0.048(4) -0.009(3) 0.025(3) -0.002(3)
C37 0.065(5) 0.046(4) 0.053(4) -0.001(3) 0.021(4) -0.017(4)
C38 0.075(5) 0.047(4) 0.039(4) 0.005(3) 0.002(4) -0.022(4)
C39 0.091(6) 0.033(4) 0.049(4) 0.003(3) 0.009(4) -0.016(4)
C40 0.068(6) 0.048(5) 0.079(6) -0.001(4) 0.021(5) -0.029(4)
C41 0.056(5) 0.049(5) 0.141(9) 0.017(6) 0.021(6) 0.000(4)
C42 0.070(6) 0.035(4) 0.137(9) 0.008(5) 0.037(6) -0.012(4)
N43 0.036(3) 0.036(3) 0.044(3) 0.000(2) 0.012(2) -0.001(2)
C44 0.036(4) 0.044(4) 0.053(4) -0.002(3) 0.009(3) -0.002(3)
C45 0.041(4) 0.055(5) 0.070(5) -0.011(4) 0.014(4) -0.001(3)
C46 0.058(5) 0.046(5) 0.107(7) -0.012(5) 0.001(5) 0.010(4)
C47 0.054(5) 0.028(4) 0.110(7) -0.002(4) 0.008(5) -0.003(3)
C48 0.040(4) 0.039(4) 0.086(6) -0.006(4) 0.006(4) -0.005(3)
N49 0.058(4) 0.065(4) 0.068(5) -0.012(4) 0.030(4) -0.005(3)
O50 0.061(4) 0.092(5) 0.057(3) 0.002(3) 0.007(3) -0.017(3)
O51 0.091(5) 0.117(6) 0.072(4) -0.015(4) 0.048(4) -0.002(4)
N52 0.070(4) 0.040(4) 0.047(3) -0.005(3) -0.004(3) 0.001(3)
O53 0.140(7) 0.052(4) 0.096(5) -0.011(4) -0.009(5) -0.019(4)
O54 0.064(4) 0.066(4) 0.182(9) -0.027(5) -0.033(5) -0.007(3)
N55 0.064(5) 0.065(5) 0.062(4) -0.011(4) 0.009(4) -0.003(4)
O56 0.087(5) 0.096(5) 0.065(4) -0.020(4) 0.028(3) -0.016(4)
O57 0.093(5) 0.086(5) 0.065(4) -0.033(4) 0.012(3) -0.016(4)
C58 0.124(17) 0.131(17) 0.21(2) 0.126(18) 0.076(17) 0.094(15)
Cl59 0.100(3) 0.089(3) 0.097(3) 0.043(2) 0.035(2) 0.027(2)
Cl60 0.142(4) 0.064(2) 0.120(4) 0.011(2) 0.037(3) 0.013(3)
Cl61 0.077(6) 0.055(5) 0.123(11) 0.040(5) 0.032(7) 0.031(4)
Cl62 0.104(9) 0.127(11) 0.050(5) 0.029(5) 0.031(5) 0.069(8)

loop_
_atom_type_symbol
_atom_type_description
_atom_type_scat_dispersion_real
_atom_type_scat_dispersion_imag
_atom_type_scat_source
C C 0.0033 0.0016 'International Tables Vol C Tables 4.2.6.8 and 6.1.1.4'
H H 0.0000 0.0000 'International Tables Vol C Tables 4.2.6.8 and 6.1.1.4'
F F 0.0171 0.0103 'International Tables Vol C Tables 4.2.6.8 and 6.1.1.4'
N N 0.0061 0.0033 'International Tables Vol C Tables 4.2.6.8 and 6.1.1.4'
Ga Ga 0.2307 1.6083 'International Tables Vol C Tables 4.2.6.8 and 6.1.1.4'
O O 0.0106 0.0060 'International Tables Vol C Tables 4.2.6.8 and 6.1.1.4'
Cl Cl 0.1484 0.1585 'International Tables Vol C Tables 4.2.6.8 and 6.1.1.4'

loop_
_geom_angle_atom_site_label_1
_geom_angle_atom_site_label_2
_geom_angle_atom_site_label_3
_geom_angle
N23 Ga N22 95.4(2)
N23 Ga N21 159.5(3)
N22 Ga N21 89.3(2)
N23 Ga N24 89.8(2)
N22 Ga N24 161.3(2)
N21 Ga N24 79.9(2)
N23 Ga N43 101.1(3)
N22 Ga N43 99.4(2)
N21 Ga N43 97.8(2)
N24 Ga N43 97.2(2)
N21 C1 C2 108.6(6)
N21 C1 C19 113.1(6)
C2 C1 C19 138.1(7)
C3 C2 C1 105.7(6)
C2 C3 N49 120.2(7)
C2 C3 C4 109.0(6)
N49 C3 C4 130.6(7)
N21 C4 C3 105.9(6)
N21 C4 C5 119.1(6)
C3 C4 C5 134.8(6)
C6 C5 C4 123.4(6)
C6 C5 C25 115.7(6)
C4 C5 C25 120.5(6)
N22 C6 C5 126.8(6)
N22 C6 C7 106.9(6)
C5 C6 C7 126.2(6)
C8 C7 C6 108.2(6)
C7 C8 C9 108.8(6)
N22 C9 C10 124.0(6)
N22 C9 C8 107.3(6)
C10 C9 C8 128.7(6)
C11 C10 C9 126.0(7)
C11 C10 C31 115.8(7)
C9 C10 C31 118.1(7)
N23 C11 C10 124.3(7)
N23 C11 C12 108.1(7)
C10 C11 C12 127.7(7)
C13 C12 C11 108.2(7)
C12 C13 C14 109.4(7)
C15 C14 N23 125.8(7)
C15 C14 C13 127.3(7)
N23 C14 C13 106.7(7)
C14 C15 C16 123.9(7)
C14 C15 C37 117.2(7)
C16 C15 C37 118.8(6)
N24 C16 C17 105.9(6)
N24 C16 C15 119.7(6)
C17 C16 C15 134.2(6)
C18 C17 C16 109.1(6)
C18 C17 N52 125.8(7)
C16 C17 N52 125.0(7)
C17 C18 C19 106.7(6)
C17 C18 N55 123.9(7)
C19 C18 N55 129.5(7)
N24 C19 C18 107.3(6)
N24 C19 C1 114.0(6)
C18 C19 C1 138.3(7)
C4 N21 C1 110.7(6)
C4 N21 Ga 133.1(5)
C1 N21 Ga 116.2(5)
C6 N22 C9 108.7(5)
C6 N22 Ga 126.8(4)
C9 N22 Ga 124.4(5)
C11 N23 C14 107.7(6)
C11 N23 Ga 125.1(5)
C14 N23 Ga 127.2(5)
C19 N24 C16 111.0(5)
C19 N24 Ga 116.5(4)
C16 N24 Ga 132.2(4)
C30 C25 C26 114.5(8)
C30 C25 C5 124.4(7)
C26 C25 C5 121.1(8)
F1 C26 C27 117.6(10)
F1 C26 C25 118.8(8)
C27 C26 C25 123.4(11)
C28 C27 F2 121.9(12)
C28 C27 C26 116.8(10)
F2 C27 C26 121.2(14)
C29 C28 C27 123.6(10)
C29 C28 F3 116.1(16)
C27 C28 F3 120.2(13)
F4 C29 C28 119.3(11)
F4 C29 C30 124.3(13)
C28 C29 C30 116.2(12)
C25 C30 F5 118.9(8)
C25 C30 C29 124.9(9)
F5 C30 C29 116.1(10)
C32 C31 C36 115.9(6)
C32 C31 C10 123.6(7)
C36 C31 C10 120.5(6)
F6 C32 C33 118.9(7)
F6 C32 C31 118.7(7)
C33 C32 C31 122.4(7)
F7 C33 C34 120.3(7)
F7 C33 C32 119.5(7)
C34 C33 C32 120.2(7)
C35 C34 F8 120.1(7)
C35 C34 C33 120.0(7)
F8 C34 C33 119.8(7)
F9 C35 C34 120.2(7)
F9 C35 C36 119.9(7)
C34 C35 C36 120.0(7)
F10 C36 C35 118.7(7)
F10 C36 C31 119.7(6)
C35 C36 C31 121.5(6)
C42 C37 C38 114.8(7)
C42 C37 C15 122.3(7)
C38 C37 C15 122.8(8)
F11 C38 C39 118.8(7)
F11 C38 C37 118.2(7)
C39 C38 C37 123.0(8)
F12 C39 C38 120.6(8)
F12 C39 C40 119.0(7)
C38 C39 C40 120.4(7)
F13 C40 C39 121.4(7)
F13 C40 C41 119.6(9)
C39 C40 C41 119.0(7)
F14 C41 C42 123.2(8)
F14 C41 C40 118.3(8)
C42 C41 C40 118.4(9)
F15 C42 C41 117.6(9)
F15 C42 C37 118.1(8)
C41 C42 C37 124.3(8)
C48 N43 C44 118.4(6)
C48 N43 Ga 120.6(5)
C44 N43 Ga 120.8(4)
N43 C44 C45 121.7(7)
C44 C45 C46 119.6(7)
C45 C46 C47 118.8(8)
C48 C47 C46 118.5(7)
N43 C48 C47 123.1(7)
O51 N49 O50 118.1(7)
O51 N49 C3 120.7(7)
O50 N49 C3 119.1(7)
O54 N52 O53 118.5(7)
O54 N52 C17 120.8(7)
O53 N52 C17 119.9(6)
O57 N55 O56 124.3(8)
O57 N55 C18 119.0(8)
O56 N55 C18 116.6(7)
Cl61 C58 Cl59 145.8(13)
Cl62 C58 Cl59 125.9(18)
Cl61 C58 Cl60 81.8(14)
Cl62 C58 Cl60 106.9(14)
Cl59 C58 Cl60 99.9(12)

loop_
_geom_bond_atom_site_label_1
_geom_bond_atom_site_label_2
_geom_bond_distance
Ga N23 1.909(6)
Ga N22 1.918(5)
Ga N21 1.954(6)
Ga N24 1.958(5)
Ga N43 2.055(5)
F1 C26 1.343(13)
F2 C27 1.335(14)
F3 C28 1.373(12)
F4 C29 1.291(15)
F5 C30 1.320(11)
F6 C32 1.341(9)
F7 C33 1.353(8)
F8 C34 1.352(8)
F9 C35 1.348(8)
F10 C36 1.326(8)
F11 C38 1.338(10)
F12 C39 1.347(9)
F13 C40 1.344(9)
F14 C41 1.326(11)
F15 C42 1.336(10)
C1 N21 1.376(9)
C1 C2 1.407(10)
C1 C19 1.420(10)
C2 C3 1.396(10)
C3 N49 1.419(10)
C3 C4 1.435(10)
C4 N21 1.351(8)
C4 C5 1.444(10)
C5 C6 1.392(10)
C5 C25 1.476(10)
C6 N22 1.386(8)
C6 C7 1.462(9)
C7 C8 1.337(10)
C8 C9 1.443(9)
C9 N22 1.393(8)
C9 C10 1.397(10)
C10 C11 1.395(11)
C10 C31 1.493(10)
C11 N23 1.379(9)
C11 C12 1.434(11)
C12 C13 1.327(12)
C13 C14 1.432(11)
C14 C15 1.385(11)
C14 N23 1.405(10)
C15 C16 1.435(10)
C15 C37 1.488(10)
C16 N24 1.364(9)
C16 C17 1.412(10)
C17 C18 1.373(10)
C17 N52 1.448(9)
C18 C19 1.417(10)
C18 N55 1.436(10)
C19 N24 1.356(8)
C25 C30 1.320(12)
C25 C26 1.384(12)
C26 C27 1.374(15)
C27 C28 1.330(19)
C28 C29 1.34(2)
C29 C30 1.384(13)
C31 C32 1.373(10)
C31 C36 1.400(10)
C32 C33 1.371(11)
C33 C34 1.359(11)
C34 C35 1.349(11)
C35 C36 1.385(10)
C37 C42 1.361(13)
C37 C38 1.390(11)
C38 C39 1.353(11)
C39 C40 1.355(12)
C40 C41 1.394(12)
C41 C42 1.363(13)
N43 C48 1.340(9)
N43 C44 1.352(8)
C44 C45 1.377(10)
C45 C46 1.387(12)
C46 C47 1.389(11)
C47 C48 1.377(11)
N49 O51 1.227(9)
N49 O50 1.224(9)
N52 O54 1.185(9)
N52 O53 1.227(9)
N55 O57 1.227(9)
N55 O56 1.253(9)
C58 Cl61 1.55(3)
C58 Cl62 1.61(3)
C58 Cl59 1.61(2)
C58 Cl60 1.99(3)
